data_7017499
loop_
_publ_author_name
'Kessler, Florian'
'Costa, Rub\'en D'
'Di Censo, Davide'
'Scopelliti, Rosario'
'Ort\'i, Enrique'
'Bolink, Henk J.'
'Meier, Sebastian'
'Sarfert, Wiebke'
'Gr\"atzel, Michael'
'Nazeeruddin, Md Khaja'
'Baranoff, Etienne'

_publ_section_title
;
 Near-UV to red-emitting charged bis-cyclometallated iridium(III)
 complexes for light-emitting electrochemical cells.
;
_journal_issue 1
_journal_name_full 'Dalton transactions (Cambridge, England : 2003)'
_journal_page_first 180
_journal_page_last 191
_journal_paper_doi 10.1039/c1dt10698h
_journal_volume 41
_journal_year 2012
_chemical_formula_moiety 'C36 H25 F4 Ir N5, F6 P, 1.25(C H2 Cl2)'
_chemical_formula_sum 'C37.25 H27.5 Cl2.5 F10 Ir N5 P'
_chemical_formula_weight 1046.94
_chemical_name_systematic
;
?
;
_space_group_IT_number 2
_symmetry_cell_setting triclinic
_symmetry_space_group_name_Hall '-P 1'
_symmetry_space_group_name_H-M 'P -1'
_atom_sites_solution_hydrogens geom
_atom_sites_solution_primary direct
_atom_sites_solution_secondary difmap
_audit_creation_method SHELXL-97
_cell_angle_alpha 84.272(14)
_cell_angle_beta 73.057(5)
_cell_angle_gamma 70.988(5)
_cell_formula_units_Z 4
_cell_length_a 12.3624(4)
_cell_length_b 18.486(4)
_cell_length_c 18.518(2)
_cell_measurement_reflns_used 295
_cell_measurement_temperature 100(2)
_cell_measurement_theta_max 22
_cell_measurement_theta_min 3
_cell_volume 3827.4(9)
_computing_cell_refinement 'Dirax/lsq (Duisenberg & Schreurs, 1989-2000)'
_computing_data_collection 'Collect (Bruker AXS BV, 1997-2004)'
_computing_data_reduction 'EvalCCD (Duisenberg & Schreurs, 1990-2000)'
_computing_molecular_graphics 'Bruker SHELXTL'
_computing_publication_material 'Bruker SHELXTL'
_computing_structure_refinement 'SHELXL-97 (Sheldrick, 1997)'
_computing_structure_solution 'SHELXS-97 (Sheldrick, 1990)'
_diffrn_ambient_temperature 100(2)
_diffrn_measured_fraction_theta_full 0.944
_diffrn_measured_fraction_theta_max 0.944
_diffrn_measurement_device_type 'Bruker APEX II CCD'
_diffrn_measurement_method 'phi and omega scans'
_diffrn_radiation_monochromator graphite
_diffrn_radiation_source 'fine-focus sealed tube'
_diffrn_radiation_type MoK\a
_diffrn_radiation_wavelength 0.71073
_diffrn_reflns_av_R_equivalents 0.0348
_diffrn_reflns_av_sigmaI/netI 0.0355
_diffrn_reflns_limit_h_max 15
_diffrn_reflns_limit_h_min -16
_diffrn_reflns_limit_k_max 24
_diffrn_reflns_limit_k_min -23
_diffrn_reflns_limit_l_max 24
_diffrn_reflns_limit_l_min -24
_diffrn_reflns_number 62064
_diffrn_reflns_theta_full 27.50
_diffrn_reflns_theta_max 27.50
_diffrn_reflns_theta_min 3.27
_exptl_absorpt_coefficient_mu 3.790
_exptl_absorpt_correction_T_max 0.7456
_exptl_absorpt_correction_T_min 0.6424
_exptl_absorpt_correction_type multi-scan
_exptl_absorpt_process_details 'SADABS 2008, Bruker AXS, 2008'
_exptl_crystal_colour yellow
_exptl_crystal_density_diffrn 1.817
_exptl_crystal_density_method 'not measured'
_exptl_crystal_description prismatic
_exptl_crystal_F_000 2042
_exptl_crystal_size_max 0.34
_exptl_crystal_size_mid 0.29
_exptl_crystal_size_min 0.28
_refine_diff_density_max 1.576
_refine_diff_density_min -1.385
_refine_diff_density_rms 0.132
_refine_ls_extinction_method none
_refine_ls_goodness_of_fit_ref 1.114
_refine_ls_hydrogen_treatment constr
_refine_ls_matrix_type full
_refine_ls_number_parameters 1091
_refine_ls_number_reflns 16576
_refine_ls_number_restraints 158
_refine_ls_restrained_S_all 1.144
_refine_ls_R_factor_all 0.0510
_refine_ls_R_factor_gt 0.0316
_refine_ls_shift/su_max 0.003
_refine_ls_shift/su_mean 0.000
_refine_ls_structure_factor_coef Fsqd
_refine_ls_weighting_details 'calc w=1/[\s^2^(Fo^2^)+(0.0149P)^2^+16.0497P] where P=(Fo^2^+2Fc^2^)/3'
_refine_ls_weighting_scheme calc
_refine_ls_wR_factor_gt 0.0634
_refine_ls_wR_factor_ref 0.0731
_reflns_number_gt 13303
_reflns_number_total 16576
_reflns_threshold_expression >2sigma(I)
_cod_data_source_file c1dt10698h.txt
_cod_data_source_block fk58
_cod_depositor_comments
;
The following automatic conversions were performed:

'_symmetry_cell_setting' value 'Triclinic' changed to 'triclinic'
according to /home/saulius/struct/CIF-dictionaries/cif_core.dic
dictionary named 'cif_core.dic' version 2.4.1 from 2010-06-29.

Automatic conversion script
Id: cif_fix_values 1715 2011-07-08 13:25:40Z adriana 
;
_cod_original_formula_sum 'C37.25 H27.50 Cl2.50 F10 Ir N5 P'
_cod_database_code 7017499

loop_
_symmetry_equiv_pos_as_xyz
'x, y, z'
'-x, -y, -z'

loop_
_atom_site_label
_atom_site_type_symbol
_atom_site_fract_x
_atom_site_fract_y
_atom_site_fract_z
_atom_site_U_iso_or_equiv
_atom_site_adp_type
_atom_site_occupancy
_atom_site_symmetry_multiplicity
_atom_site_calc_flag
_atom_site_refinement_flags
_atom_site_disorder_assembly
_atom_site_disorder_group
Ir1 Ir 0.541386(15) 0.394728(10) 0.237324(10) 0.01785(5) Uani 1 1 d . . .
F1 F 0.4082(3) 0.4580(2) 0.53032(19) 0.0449(8) Uani 1 1 d . . .
F2 F 0.2037(3) 0.64688(19) 0.3876(2) 0.0557(10) Uani 1 1 d . . .
F3 F 0.2782(3) 0.2047(2) 0.3528(2) 0.0553(11) Uani 1 1 d . . .
F4 F 0.1576(3) 0.3849(2) 0.1726(2) 0.0573(11) Uani 1 1 d . . .
N1 N 0.6048(3) 0.3332(2) 0.3237(2) 0.0191(8) Uani 1 1 d . . .
N2 N 0.4534(3) 0.4612(2) 0.1632(2) 0.0226(9) Uani 1 1 d . . .
N3 N 0.6820(4) 0.2709(2) 0.1053(2) 0.0247(9) Uani 1 1 d . . .
N4 N 0.7666(3) 0.3543(2) 0.1164(2) 0.0196(8) Uani 1 1 d . . .
N5 N 0.6832(3) 0.4448(2) 0.2111(2) 0.0201(8) Uani 1 1 d . . .
C1 C 0.6921(4) 0.2644(3) 0.3142(3) 0.0218(10) Uani 1 1 d . . .
H1 H 0.7278 0.2435 0.2648 0.026 Uiso 1 1 calc R . .
C2 C 0.7310(4) 0.2236(3) 0.3737(3) 0.0273(11) Uani 1 1 d . . .
H2 H 0.7912 0.1753 0.3655 0.033 Uiso 1 1 calc R . .
C3 C 0.6799(5) 0.2549(3) 0.4455(3) 0.0345(13) Uani 1 1 d . . .
H3 H 0.7057 0.2285 0.4872 0.041 Uiso 1 1 calc R . .
C4 C 0.5909(5) 0.3252(3) 0.4559(3) 0.0308(12) Uani 1 1 d . . .
H4 H 0.5559 0.3468 0.5050 0.037 Uiso 1 1 calc R . .
C5 C 0.5524(4) 0.3643(3) 0.3945(3) 0.0224(10) Uani 1 1 d . . .
C6 C 0.4580(4) 0.4380(3) 0.3969(3) 0.0252(11) Uani 1 1 d . . .
C7 C 0.3910(5) 0.4827(3) 0.4617(3) 0.0323(12) Uani 1 1 d . . .
C8 C 0.3060(5) 0.5531(3) 0.4599(4) 0.0415(14) Uani 1 1 d . . .
H8 H 0.2628 0.5828 0.5041 0.050 Uiso 1 1 calc R . .
C9 C 0.2875(5) 0.5777(3) 0.3905(4) 0.0385(14) Uani 1 1 d . . .
C10 C 0.3469(4) 0.5357(3) 0.3247(3) 0.0310(12) Uani 1 1 d . . .
H10 H 0.3281 0.5544 0.2787 0.037 Uiso 1 1 calc R . .
C11 C 0.4348(4) 0.4654(3) 0.3266(3) 0.0235(10) Uani 1 1 d . . .
C12 C 0.4098(4) 0.3486(3) 0.2527(3) 0.0239(10) Uani 1 1 d . . .
C13 C 0.3892(4) 0.2894(3) 0.3031(3) 0.0309(12) Uani 1 1 d . . .
H13 H 0.4386 0.2679 0.3356 0.037 Uiso 1 1 calc R . .
C14 C 0.2965(5) 0.2630(3) 0.3047(4) 0.0378(14) Uani 1 1 d . . .
C15 C 0.2172(5) 0.2944(3) 0.2617(4) 0.0466(17) Uani 1 1 d . . .
H15 H 0.1520 0.2763 0.2657 0.056 Uiso 1 1 calc R . .
C16 C 0.2375(5) 0.3531(3) 0.2130(4) 0.0383(14) Uani 1 1 d . . .
C17 C 0.3317(4) 0.3815(3) 0.2063(3) 0.0287(12) Uani 1 1 d . . .
C18 C 0.3583(4) 0.4435(3) 0.1562(3) 0.0285(11) Uani 1 1 d . . .
C19 C 0.2954(5) 0.4858(3) 0.1053(4) 0.0396(14) Uani 1 1 d . . .
H19 H 0.2314 0.4724 0.0982 0.048 Uiso 1 1 calc R . .
C20 C 0.3265(5) 0.5463(4) 0.0661(4) 0.0462(16) Uani 1 1 d . . .
H20 H 0.2836 0.5750 0.0322 0.055 Uiso 1 1 calc R . .
C21 C 0.4204(5) 0.5658(3) 0.0760(3) 0.0365(14) Uani 1 1 d . . .
H21 H 0.4410 0.6087 0.0506 0.044 Uiso 1 1 calc R . .
C22 C 0.4836(4) 0.5209(3) 0.1241(3) 0.0282(11) Uani 1 1 d . . .
H22 H 0.5502 0.5324 0.1297 0.034 Uiso 1 1 calc R . .
C23 C 0.6668(4) 0.3296(3) 0.1483(3) 0.0205(10) Uani 1 1 d . . .
C24 C 0.7882(4) 0.2563(3) 0.0468(3) 0.0259(11) Uani 1 1 d . . .
C25 C 0.8384(5) 0.2005(3) -0.0092(3) 0.0367(13) Uani 1 1 d . . .
H25 H 0.8012 0.1638 -0.0124 0.044 Uiso 1 1 calc R . .
C26 C 0.9457(5) 0.2014(4) -0.0601(3) 0.0424(15) Uani 1 1 d . . .
H26 H 0.9833 0.1641 -0.0988 0.051 Uiso 1 1 calc R . .
C27 C 0.9998(5) 0.2561(3) -0.0556(3) 0.0359(13) Uani 1 1 d . . .
H27 H 1.0720 0.2557 -0.0923 0.043 Uiso 1 1 calc R . .
C28 C 0.9508(4) 0.3106(3) 0.0008(3) 0.0290(11) Uani 1 1 d . . .
H28 H 0.9887 0.3469 0.0041 0.035 Uiso 1 1 calc R . .
C29 C 0.8431(4) 0.3100(3) 0.0527(3) 0.0235(10) Uani 1 1 d . . .
C30 C 0.7768(4) 0.4154(3) 0.1510(3) 0.0210(10) Uani 1 1 d . . .
C31 C 0.8716(4) 0.4451(3) 0.1265(3) 0.0223(10) Uani 1 1 d . . .
H31 H 0.9369 0.4231 0.0846 0.027 Uiso 1 1 calc R . .
C32 C 0.8697(4) 0.5071(3) 0.1640(3) 0.0266(11) Uani 1 1 d . . .
C33 C 0.7739(4) 0.5364(3) 0.2262(3) 0.0284(11) Uani 1 1 d . . .
H33 H 0.7708 0.5784 0.2533 0.034 Uiso 1 1 calc R . .
C34 C 0.6836(4) 0.5039(3) 0.2481(3) 0.0260(11) Uani 1 1 d . . .
H34 H 0.6190 0.5238 0.2911 0.031 Uiso 1 1 calc R . .
C35 C 0.6005(5) 0.2256(3) 0.1158(3) 0.0348(13) Uani 1 1 d . . .
H35A H 0.5427 0.2363 0.1656 0.052 Uiso 1 1 calc R . .
H35B H 0.6460 0.1711 0.1123 0.052 Uiso 1 1 calc R . .
H35C H 0.5584 0.2393 0.0766 0.052 Uiso 1 1 calc R . .
C36 C 0.9694(5) 0.5421(3) 0.1381(4) 0.0363(13) Uani 1 1 d . . .
H36A H 1.0245 0.5181 0.0908 0.055 Uiso 1 1 calc R . .
H36B H 1.0122 0.5336 0.1767 0.055 Uiso 1 1 calc R . .
H36C H 0.9364 0.5971 0.1299 0.055 Uiso 1 1 calc R . .
Ir2 Ir -0.608497(14) 0.948408(9) 0.296842(9) 0.01345(4) Uani 1 1 d . . .
F5 F -0.7524(3) 1.04881(18) 0.57891(16) 0.0362(7) Uani 1 1 d . . .
F6 F -0.9561(3) 0.89072(18) 0.53638(17) 0.0343(7) Uani 1 1 d . . .
F7 F -0.2642(3) 0.76803(17) 0.42207(17) 0.0325(7) Uani 1 1 d . . .
F8 F -0.4833(3) 0.64873(17) 0.3361(2) 0.0404(8) Uani 1 1 d . . .
N6 N -0.5511(3) 1.0192(2) 0.3461(2) 0.0168(8) Uani 1 1 d . . .
N7 N -0.6671(3) 0.8693(2) 0.2617(2) 0.0180(8) Uani 1 1 d . . .
N8 N -0.4003(3) 0.9387(2) 0.1436(2) 0.0169(8) Uani 1 1 d . . .
N9 N -0.5686(3) 1.0302(2) 0.1519(2) 0.0142(7) Uani 1 1 d . . .
N10 N -0.7281(3) 1.0476(2) 0.2588(2) 0.0158(7) Uani 1 1 d . . .
C37 C -0.4614(4) 1.0474(3) 0.3099(3) 0.0203(10) Uani 1 1 d . . .
H37 H -0.4217 1.0346 0.2584 0.024 Uiso 1 1 calc R . .
C38 C -0.4253(4) 1.0943(3) 0.3455(3) 0.0254(11) Uani 1 1 d . . .
H38 H -0.3616 1.1130 0.3188 0.031 Uiso 1 1 calc R . .
C39 C -0.4832(4) 1.1134(3) 0.4203(3) 0.0269(11) Uani 1 1 d . . .
H39 H -0.4603 1.1459 0.4454 0.032 Uiso 1 1 calc R . .
C40 C -0.5751(4) 1.0844(3) 0.4581(3) 0.0252(10) Uani 1 1 d . . .
H40 H -0.6159 1.0976 0.5094 0.030 Uiso 1 1 calc R . .
C41 C -0.6080(4) 1.0359(3) 0.4210(2) 0.0180(9) Uani 1 1 d . . .
C42 C -0.7006(4) 0.9993(3) 0.4549(3) 0.0195(9) Uani 1 1 d . . .
C43 C -0.7694(4) 1.0063(3) 0.5298(3) 0.0242(10) Uani 1 1 d . . .
C44 C -0.8566(4) 0.9714(3) 0.5587(3) 0.0279(11) Uani 1 1 d . . .
H44 H -0.9032 0.9775 0.6098 0.033 Uiso 1 1 calc R . .
C45 C -0.8718(4) 0.9271(3) 0.5087(3) 0.0254(11) Uani 1 1 d . . .
C46 C -0.8056(4) 0.9162(3) 0.4339(3) 0.0212(10) Uani 1 1 d . . .
H46 H -0.8190 0.8845 0.4023 0.025 Uiso 1 1 calc R . .
C47 C -0.7183(4) 0.9528(3) 0.4055(3) 0.0184(9) Uani 1 1 d . . .
C48 C -0.4986(4) 0.8511(2) 0.3281(2) 0.0167(9) Uani 1 1 d . . .
C49 C -0.4098(4) 0.8445(3) 0.3636(2) 0.0200(9) Uani 1 1 d . . .
H49 H -0.3916 0.8886 0.3718 0.024 Uiso 1 1 calc R . .
C50 C -0.3494(4) 0.7733(3) 0.3865(3) 0.0240(10) Uani 1 1 d . . .
C51 C -0.3713(4) 0.7067(3) 0.3778(3) 0.0271(11) Uani 1 1 d . . .
H51 H -0.3292 0.6586 0.3952 0.033 Uiso 1 1 calc R . .
C52 C -0.4578(4) 0.7140(3) 0.3423(3) 0.0261(11) Uani 1 1 d . . .
C53 C -0.5218(4) 0.7832(3) 0.3157(3) 0.0190(9) Uani 1 1 d . . .
C54 C -0.6127(4) 0.7942(3) 0.2755(3) 0.0215(10) Uani 1 1 d . . .
C55 C -0.6427(5) 0.7364(3) 0.2500(3) 0.0328(12) Uani 1 1 d . . .
H55 H -0.6037 0.6842 0.2589 0.039 Uiso 1 1 calc R . .
C56 C -0.7292(5) 0.7554(3) 0.2119(3) 0.0378(14) Uani 1 1 d . . .
H56 H -0.7487 0.7165 0.1935 0.045 Uiso 1 1 calc R . .
C57 C -0.7873(5) 0.8320(3) 0.2007(3) 0.0338(13) Uani 1 1 d . . .
H57 H -0.8485 0.8462 0.1760 0.041 Uiso 1 1 calc R . .
C58 C -0.7542(4) 0.8875(3) 0.2265(3) 0.0247(11) Uani 1 1 d . . .
H58 H -0.7940 0.9399 0.2192 0.030 Uiso 1 1 calc R . .
C59 C -0.5116(4) 0.9662(2) 0.1889(2) 0.0155(9) Uani 1 1 d . . .
C60 C -0.3823(4) 0.9847(3) 0.0787(2) 0.0163(9) Uani 1 1 d . . .
C61 C -0.2805(4) 0.9787(3) 0.0191(3) 0.0210(10) Uani 1 1 d . . .
H61 H -0.2083 0.9385 0.0167 0.025 Uiso 1 1 calc R . .
C62 C -0.2900(4) 1.0346(3) -0.0368(3) 0.0228(10) Uani 1 1 d . . .
H62 H -0.2228 1.0326 -0.0786 0.027 Uiso 1 1 calc R . .
C63 C -0.3966(4) 1.0939(3) -0.0327(3) 0.0217(10) Uani 1 1 d . . .
H63 H -0.3995 1.1314 -0.0717 0.026 Uiso 1 1 calc R . .
C64 C -0.4985(4) 1.0996(3) 0.0268(3) 0.0192(9) Uani 1 1 d . . .
H64 H -0.5707 1.1397 0.0290 0.023 Uiso 1 1 calc R . .
C65 C -0.4899(4) 1.0437(3) 0.0832(2) 0.0154(9) Uani 1 1 d . . .
C66 C -0.6884(4) 1.0718(2) 0.1873(2) 0.0153(9) Uani 1 1 d . . .
C67 C -0.7609(4) 1.1300(3) 0.1531(3) 0.0210(10) Uani 1 1 d . . .
H67 H -0.7312 1.1443 0.1022 0.025 Uiso 1 1 calc R . .
C68 C -0.8773(4) 1.1674(3) 0.1937(3) 0.0223(10) Uani 1 1 d . . .
C69 C -0.9160(4) 1.1442(3) 0.2682(3) 0.0221(10) Uani 1 1 d . . .
H69 H -0.9941 1.1694 0.2981 0.027 Uiso 1 1 calc R . .
C70 C -0.8405(4) 1.0847(3) 0.2983(3) 0.0196(9) Uani 1 1 d . . .
H70 H -0.8688 1.0692 0.3488 0.023 Uiso 1 1 calc R . .
C71 C -0.3057(4) 0.8713(3) 0.1586(3) 0.0219(10) Uani 1 1 d . . .
H71A H -0.2432 0.8879 0.1678 0.033 Uiso 1 1 calc R . .
H71B H -0.2718 0.8373 0.1148 0.033 Uiso 1 1 calc R . .
H71C H -0.3392 0.8440 0.2031 0.033 Uiso 1 1 calc R . .
C72 C -0.9585(4) 1.2296(3) 0.1574(3) 0.0337(13) Uani 1 1 d . . .
H72A H -0.9139 1.2619 0.1259 0.051 Uiso 1 1 calc R . .
H72B H -1.0246 1.2608 0.1967 0.051 Uiso 1 1 calc R . .
H72C H -0.9898 1.2064 0.1260 0.051 Uiso 1 1 calc R . .
P1 P 0.30586(13) 0.31375(9) -0.04152(10) 0.0365(4) Uani 1 1 d . . .
F9 F 0.1816(3) 0.3733(2) 0.0034(2) 0.0601(11) Uani 1 1 d . . .
F10 F 0.2488(3) 0.3130(2) -0.10931(19) 0.0458(9) Uani 1 1 d . . .
F11 F 0.3511(4) 0.3826(3) -0.0808(3) 0.097(2) Uani 1 1 d . . .
F12 F 0.4272(3) 0.2523(3) -0.0862(2) 0.0693(13) Uani 1 1 d . . .
F13 F 0.3614(4) 0.3129(2) 0.0263(3) 0.0720(13) Uani 1 1 d . . .
F14 F 0.2590(3) 0.24426(19) -0.00222(19) 0.0418(8) Uani 1 1 d . . .
P2 P -0.10127(12) 1.03762(8) 0.17757(8) 0.0266(3) Uani 1 1 d DU . .
F15A F -0.1561(8) 1.1133(5) 0.2267(6) 0.067(3) Uani 0.545(6) 1 d PDU A 1
F16A F -0.1475(13) 1.0456(8) 0.1077(6) 0.111(3) Uani 0.545(6) 1 d PDU A 1
F17A F -0.1839(6) 0.9935(4) 0.2323(5) 0.061(2) Uani 0.545(6) 1 d PDU A 1
F18A F -0.0159(11) 0.9573(4) 0.1425(7) 0.118(5) Uani 0.545(6) 1 d PDU A 1
F19A F -0.0194(10) 1.0126(7) 0.2362(6) 0.098(3) Uani 0.545(6) 1 d PDU A 1
F20A F -0.0056(7) 1.0759(4) 0.1279(4) 0.056(2) Uani 0.545(6) 1 d PDU A 1
F15B F -0.1648(15) 1.1271(5) 0.1808(8) 0.120(5) Uani 0.455(6) 1 d PDU A 2
F16B F -0.2364(6) 1.0564(6) 0.1740(5) 0.059(3) Uani 0.455(6) 1 d PDU A 2
F17B F -0.1281(10) 1.0430(8) 0.2644(4) 0.098(4) Uani 0.455(6) 1 d PDU A 2
F18B F -0.0683(10) 0.9494(4) 0.1640(8) 0.085(3) Uani 0.455(6) 1 d PDU A 2
F19B F 0.0305(6) 1.0290(6) 0.1739(7) 0.074(3) Uani 0.455(6) 1 d PDU A 2
F20B F -0.0703(11) 1.0532(8) 0.0893(5) 0.114(5) Uani 0.455(6) 1 d PDU A 2
Cl1 Cl 0.00015(14) 0.80948(10) 0.38156(11) 0.0535(4) Uani 1 1 d . . .
Cl2 Cl -0.04656(19) 0.74636(12) 0.25697(11) 0.0688(5) Uani 1 1 d . . .
C73 C -0.0716(6) 0.8293(4) 0.3050(4) 0.0510(17) Uani 1 1 d . . .
H73A H -0.1583 0.8535 0.3261 0.061 Uiso 1 1 calc R . .
H73B H -0.0406 0.8660 0.2690 0.061 Uiso 1 1 calc R . .
Cl3 Cl 0.0164(2) 0.72150(14) 0.55643(13) 0.0493(6) Uani 0.70 1 d P . .
Cl4 Cl 0.1150(3) 0.62163(18) 0.66842(16) 0.0673(7) Uani 0.70 1 d P . .
C74 C 0.0306(9) 0.6330(6) 0.6031(6) 0.058(3) Uani 0.70 1 d P . .
H74A H 0.0700 0.5913 0.5655 0.070 Uiso 0.70 1 calc PR . .
H74B H -0.0494 0.6295 0.6300 0.070 Uiso 0.70 1 calc PR . .
Cl5 Cl 0.1506(2) 0.41274(19) 0.4969(2) 0.1027(13) Uani 0.80 1 d P . .
Cl6 Cl 0.0191(5) 0.4509(2) 0.6548(2) 0.151(2) Uani 0.80 1 d P . .
C75 C 0.0397(8) 0.4000(5) 0.5757(6) 0.062(3) Uani 0.80 1 d P . .
H75A H -0.0363 0.4151 0.5620 0.074 Uiso 0.80 1 calc PR . .
H75B H 0.0596 0.3448 0.5889 0.074 Uiso 0.80 1 calc PR . .

loop_
_atom_site_aniso_label
_atom_site_aniso_U_11
_atom_site_aniso_U_22
_atom_site_aniso_U_33
_atom_site_aniso_U_23
_atom_site_aniso_U_13
_atom_site_aniso_U_12
Ir1 0.01395(9) 0.01291(9) 0.02709(11) 0.00238(7) -0.00698(8) -0.00425(7)
F1 0.049(2) 0.046(2) 0.0330(19) -0.0105(16) -0.0050(16) -0.0075(17)
F2 0.045(2) 0.0222(18) 0.069(3) -0.0049(17) 0.0059(19) 0.0122(15)
F3 0.045(2) 0.044(2) 0.094(3) 0.040(2) -0.036(2) -0.0334(18)
F4 0.044(2) 0.064(3) 0.088(3) 0.036(2) -0.047(2) -0.0334(19)
N1 0.0163(18) 0.014(2) 0.027(2) 0.0026(16) -0.0061(16) -0.0058(15)
N2 0.0179(19) 0.019(2) 0.030(2) 0.0056(17) -0.0083(17) -0.0044(16)
N3 0.024(2) 0.020(2) 0.032(2) -0.0003(17) -0.0122(19) -0.0061(17)
N4 0.0160(19) 0.021(2) 0.022(2) 0.0025(16) -0.0072(16) -0.0040(16)
N5 0.0158(19) 0.018(2) 0.025(2) -0.0003(16) -0.0042(16) -0.0049(15)
C1 0.015(2) 0.018(2) 0.032(3) 0.001(2) -0.007(2) -0.0055(18)
C2 0.020(2) 0.025(3) 0.038(3) 0.009(2) -0.012(2) -0.008(2)
C3 0.035(3) 0.038(3) 0.033(3) 0.011(2) -0.016(3) -0.013(3)
C4 0.030(3) 0.032(3) 0.029(3) 0.001(2) -0.008(2) -0.009(2)
C5 0.018(2) 0.020(2) 0.030(3) 0.001(2) -0.004(2) -0.0085(19)
C6 0.021(2) 0.021(3) 0.033(3) 0.000(2) -0.004(2) -0.009(2)
C7 0.032(3) 0.031(3) 0.031(3) -0.005(2) 0.001(2) -0.012(2)
C8 0.039(3) 0.031(3) 0.046(4) -0.011(3) 0.002(3) -0.009(3)
C9 0.026(3) 0.015(3) 0.062(4) -0.004(3) 0.000(3) -0.001(2)
C10 0.022(3) 0.020(3) 0.045(3) 0.003(2) -0.002(2) -0.005(2)
C11 0.016(2) 0.016(2) 0.038(3) -0.002(2) -0.003(2) -0.0081(18)
C12 0.020(2) 0.018(2) 0.034(3) 0.000(2) -0.007(2) -0.0051(19)
C13 0.026(3) 0.023(3) 0.050(4) 0.012(2) -0.018(3) -0.013(2)
C14 0.034(3) 0.026(3) 0.060(4) 0.016(3) -0.020(3) -0.017(2)
C15 0.031(3) 0.038(4) 0.086(5) 0.018(3) -0.030(3) -0.024(3)
C16 0.030(3) 0.035(3) 0.060(4) 0.014(3) -0.028(3) -0.014(2)
C17 0.019(2) 0.026(3) 0.044(3) 0.006(2) -0.013(2) -0.008(2)
C18 0.019(2) 0.024(3) 0.043(3) 0.006(2) -0.012(2) -0.006(2)
C19 0.021(3) 0.045(4) 0.054(4) 0.019(3) -0.019(3) -0.011(2)
C20 0.031(3) 0.053(4) 0.053(4) 0.028(3) -0.023(3) -0.011(3)
C21 0.029(3) 0.032(3) 0.045(4) 0.021(3) -0.013(3) -0.009(2)
C22 0.022(2) 0.024(3) 0.038(3) 0.010(2) -0.008(2) -0.008(2)
C23 0.020(2) 0.018(2) 0.025(3) 0.0064(19) -0.011(2) -0.0059(19)
C24 0.023(2) 0.026(3) 0.027(3) 0.001(2) -0.013(2) -0.001(2)
C25 0.032(3) 0.038(3) 0.042(3) -0.007(3) -0.016(3) -0.005(2)
C26 0.032(3) 0.055(4) 0.034(3) -0.018(3) -0.007(3) -0.002(3)
C27 0.021(3) 0.049(4) 0.032(3) -0.006(3) -0.008(2) -0.001(2)
C28 0.024(3) 0.037(3) 0.023(3) 0.002(2) -0.007(2) -0.006(2)
C29 0.019(2) 0.025(3) 0.025(3) 0.001(2) -0.012(2) 0.0004(19)
C30 0.019(2) 0.017(2) 0.027(3) 0.0073(19) -0.011(2) -0.0040(18)
C31 0.013(2) 0.022(3) 0.030(3) 0.008(2) -0.007(2) -0.0053(19)
C32 0.022(2) 0.023(3) 0.039(3) 0.010(2) -0.014(2) -0.010(2)
C33 0.027(3) 0.023(3) 0.037(3) -0.002(2) -0.009(2) -0.010(2)
C34 0.022(2) 0.022(3) 0.032(3) -0.001(2) -0.004(2) -0.007(2)
C35 0.036(3) 0.032(3) 0.042(3) -0.006(2) -0.012(3) -0.016(2)
C36 0.024(3) 0.030(3) 0.058(4) 0.010(3) -0.015(3) -0.012(2)
Ir2 0.01308(8) 0.01438(9) 0.01206(9) 0.00099(6) -0.00265(7) -0.00422(7)
F5 0.0440(19) 0.0409(19) 0.0177(15) -0.0088(13) -0.0027(14) -0.0080(15)
F6 0.0266(16) 0.0404(19) 0.0274(17) 0.0069(14) 0.0065(13) -0.0137(14)
F7 0.0329(16) 0.0259(17) 0.0404(18) 0.0006(13) -0.0238(15) 0.0003(13)
F8 0.0439(19) 0.0144(16) 0.068(2) -0.0007(15) -0.0220(18) -0.0100(14)
N6 0.0188(19) 0.0126(19) 0.018(2) -0.0001(14) -0.0074(16) -0.0016(15)
N7 0.0185(19) 0.022(2) 0.0147(19) 0.0005(15) -0.0022(15) -0.0101(16)
N8 0.0151(18) 0.017(2) 0.0163(19) -0.0006(15) -0.0032(15) -0.0029(15)
N9 0.0110(17) 0.0143(19) 0.0143(19) -0.0001(14) -0.0003(14) -0.0026(14)
N10 0.0147(18) 0.0160(19) 0.0152(19) 0.0004(14) -0.0039(15) -0.0032(15)
C37 0.014(2) 0.020(2) 0.027(3) -0.0009(19) -0.0064(19) -0.0053(18)
C38 0.021(2) 0.022(3) 0.036(3) 0.002(2) -0.012(2) -0.007(2)
C39 0.032(3) 0.020(3) 0.034(3) -0.004(2) -0.016(2) -0.007(2)
C40 0.031(3) 0.022(3) 0.020(3) -0.0031(19) -0.009(2) -0.002(2)
C41 0.021(2) 0.016(2) 0.012(2) 0.0011(17) -0.0059(18) 0.0021(18)
C42 0.020(2) 0.016(2) 0.017(2) 0.0010(18) -0.0055(19) 0.0008(18)
C43 0.029(3) 0.022(3) 0.016(2) -0.0001(19) -0.008(2) 0.002(2)
C44 0.025(3) 0.028(3) 0.018(3) 0.002(2) 0.000(2) 0.003(2)
C45 0.020(2) 0.025(3) 0.023(3) 0.008(2) -0.002(2) -0.003(2)
C46 0.020(2) 0.022(3) 0.020(2) 0.0058(19) -0.0053(19) -0.0055(19)
C47 0.018(2) 0.016(2) 0.017(2) 0.0046(17) -0.0056(18) -0.0020(18)
C48 0.017(2) 0.014(2) 0.015(2) -0.0031(16) -0.0001(18) -0.0019(17)
C49 0.023(2) 0.020(2) 0.016(2) -0.0007(18) -0.0068(19) -0.0048(19)
C50 0.021(2) 0.025(3) 0.023(3) -0.003(2) -0.007(2) -0.002(2)
C51 0.025(3) 0.014(2) 0.038(3) 0.004(2) -0.010(2) -0.0001(19)
C52 0.025(3) 0.012(2) 0.039(3) -0.003(2) -0.006(2) -0.0045(19)
C53 0.019(2) 0.017(2) 0.019(2) -0.0012(18) -0.0012(19) -0.0054(18)
C54 0.024(2) 0.021(3) 0.018(2) -0.0027(18) 0.0005(19) -0.009(2)
C55 0.038(3) 0.028(3) 0.038(3) -0.001(2) -0.010(3) -0.017(2)
C56 0.049(4) 0.039(3) 0.040(3) -0.002(3) -0.014(3) -0.030(3)
C57 0.035(3) 0.050(4) 0.033(3) 0.010(3) -0.016(2) -0.032(3)
C58 0.028(3) 0.031(3) 0.020(2) 0.007(2) -0.007(2) -0.017(2)
C59 0.015(2) 0.016(2) 0.015(2) -0.0011(17) -0.0036(17) -0.0056(17)
C60 0.017(2) 0.017(2) 0.015(2) -0.0010(17) -0.0035(18) -0.0065(18)
C61 0.013(2) 0.027(3) 0.018(2) -0.0043(19) 0.0012(18) -0.0040(19)
C62 0.020(2) 0.028(3) 0.017(2) 0.0001(19) 0.0012(19) -0.009(2)
C63 0.026(2) 0.024(3) 0.017(2) 0.0042(19) -0.005(2) -0.013(2)
C64 0.019(2) 0.018(2) 0.019(2) -0.0018(18) -0.0029(19) -0.0051(18)
C65 0.013(2) 0.019(2) 0.014(2) -0.0017(17) -0.0004(17) -0.0073(17)
C66 0.016(2) 0.018(2) 0.014(2) 0.0009(17) -0.0052(17) -0.0067(18)
C67 0.018(2) 0.021(2) 0.021(2) 0.0063(19) -0.0056(19) -0.0040(19)
C68 0.014(2) 0.026(3) 0.024(3) 0.007(2) -0.0059(19) -0.0049(19)
C69 0.013(2) 0.021(3) 0.025(3) -0.0021(19) 0.0004(19) -0.0016(18)
C70 0.016(2) 0.024(3) 0.017(2) 0.0025(18) -0.0034(18) -0.0057(19)
C71 0.014(2) 0.028(3) 0.016(2) -0.0059(19) -0.0005(18) 0.0022(19)
C72 0.021(3) 0.033(3) 0.034(3) 0.014(2) -0.005(2) 0.000(2)
P1 0.0302(7) 0.0308(8) 0.0547(10) 0.0176(7) -0.0214(7) -0.0141(6)
F9 0.055(2) 0.045(2) 0.079(3) -0.015(2) -0.039(2) 0.0086(18)
F10 0.050(2) 0.044(2) 0.044(2) 0.0162(16) -0.0199(17) -0.0130(17)
F11 0.088(3) 0.073(3) 0.176(5) 0.081(3) -0.084(4) -0.065(3)
F12 0.0311(19) 0.080(3) 0.067(3) 0.031(2) 0.0030(19) -0.0016(19)
F13 0.072(3) 0.064(3) 0.103(4) 0.007(2) -0.069(3) -0.015(2)
F14 0.0386(18) 0.041(2) 0.044(2) 0.0199(16) -0.0111(16) -0.0169(16)
P2 0.0247(7) 0.0241(7) 0.0297(7) -0.0047(5) -0.0062(6) -0.0057(5)
F15A 0.058(5) 0.057(5) 0.077(6) -0.041(5) 0.010(5) -0.019(4)
F16A 0.125(8) 0.156(8) 0.096(7) 0.027(6) -0.074(6) -0.070(7)
F17A 0.039(4) 0.036(4) 0.088(5) 0.005(3) 0.022(4) -0.022(3)
F18A 0.116(8) 0.031(5) 0.131(8) -0.014(5) 0.078(7) -0.020(5)
F19A 0.090(6) 0.124(7) 0.103(7) 0.022(6) -0.059(6) -0.041(6)
F20A 0.064(5) 0.058(5) 0.044(4) -0.001(3) 0.009(4) -0.037(4)
F15B 0.151(10) 0.050(7) 0.092(9) -0.018(6) -0.030(8) 0.058(6)
F16B 0.024(4) 0.090(6) 0.066(5) -0.023(5) -0.027(4) -0.003(4)
F17B 0.081(6) 0.140(8) 0.033(5) -0.004(5) -0.024(5) 0.027(6)
F18B 0.083(7) 0.038(5) 0.140(9) -0.011(6) -0.024(7) -0.028(5)
F19B 0.023(4) 0.112(8) 0.072(7) -0.033(6) -0.004(4) 0.000(5)
F20B 0.059(7) 0.173(9) 0.057(6) 0.031(7) 0.007(6) 0.006(7)
Cl1 0.0415(9) 0.0490(10) 0.0640(11) 0.0017(8) -0.0113(8) -0.0095(7)
Cl2 0.0801(14) 0.0752(14) 0.0488(11) -0.0183(10) -0.0014(10) -0.0304(11)
C73 0.045(4) 0.047(4) 0.054(4) 0.009(3) -0.014(3) -0.008(3)
Cl3 0.0492(13) 0.0487(14) 0.0349(12) 0.0053(10) -0.0068(10) -0.0013(10)
Cl4 0.0718(18) 0.077(2) 0.0595(17) 0.0139(14) -0.0277(14) -0.0278(15)
C74 0.047(6) 0.070(7) 0.052(6) -0.022(5) -0.003(5) -0.014(5)
Cl5 0.0587(15) 0.104(2) 0.159(3) 0.091(2) -0.0564(18) -0.0465(16)
Cl6 0.298(6) 0.068(2) 0.138(3) 0.003(2) -0.150(4) -0.047(3)
C75 0.062(6) 0.050(6) 0.096(8) 0.017(5) -0.047(6) -0.028(5)

loop_
_atom_type_symbol
_atom_type_description
_atom_type_scat_dispersion_real
_atom_type_scat_dispersion_imag
_atom_type_scat_source
C C 0.0033 0.0016 'International Tables Vol C Tables 4.2.6.8 and 6.1.1.4'
H H 0.0000 0.0000 'International Tables Vol C Tables 4.2.6.8 and 6.1.1.4'
N N 0.0061 0.0033 'International Tables Vol C Tables 4.2.6.8 and 6.1.1.4'
F F 0.0171 0.0103 'International Tables Vol C Tables 4.2.6.8 and 6.1.1.4'
P P 0.1023 0.0942 'International Tables Vol C Tables 4.2.6.8 and 6.1.1.4'
Cl Cl 0.1484 0.1585 'International Tables Vol C Tables 4.2.6.8 and 6.1.1.4'
Ir Ir -1.4442 7.9887 'International Tables Vol C Tables 4.2.6.8 and 6.1.1.4'

loop_
_geom_angle_atom_site_label_1
_geom_angle_atom_site_label_2
_geom_angle_atom_site_label_3
_geom_angle
C12 Ir1 C11 87.54(19)
C12 Ir1 N2 80.34(18)
C11 Ir1 N2 92.62(18)
C12 Ir1 N1 94.51(17)
C11 Ir1 N1 80.04(18)
N2 Ir1 N1 171.26(15)
C12 Ir1 C23 100.31(19)
C11 Ir1 C23 172.07(17)
N2 Ir1 C23 89.86(17)
N1 Ir1 C23 98.05(16)
C12 Ir1 N5 175.28(18)
C11 Ir1 N5 95.65(16)
N2 Ir1 N5 96.01(15)
N1 Ir1 N5 89.47(14)
C23 Ir1 N5 76.59(16)
C1 N1 C5 119.6(4)
C1 N1 Ir1 123.9(3)
C5 N1 Ir1 116.5(3)
C22 N2 C18 120.1(4)
C22 N2 Ir1 123.6(3)
C18 N2 Ir1 116.3(3)
C23 N3 C24 111.7(4)
C23 N3 C35 126.0(4)
C24 N3 C35 122.3(4)
C23 N4 C30 118.3(4)
C23 N4 C29 111.0(4)
C30 N4 C29 130.7(4)
C34 N5 C30 118.4(4)
C34 N5 Ir1 125.1(3)
C30 N5 Ir1 116.5(3)
N1 C1 C2 122.5(5)
N1 C1 H1 118.7
C2 C1 H1 118.7
C1 C2 C3 118.5(5)
C1 C2 H2 120.8
C3 C2 H2 120.8
C4 C3 C2 119.5(5)
C4 C3 H3 120.2
C2 C3 H3 120.2
C3 C4 C5 120.4(5)
C3 C4 H4 119.8
C5 C4 H4 119.8
N1 C5 C4 119.4(4)
N1 C5 C6 113.9(4)
C4 C5 C6 126.7(5)
C7 C6 C11 118.4(5)
C7 C6 C5 125.8(5)
C11 C6 C5 115.8(4)
F1 C7 C8 116.4(5)
F1 C7 C6 120.5(5)
C8 C7 C6 123.1(5)
C9 C8 C7 116.4(5)
C9 C8 H8 121.8
C7 C8 H8 121.8
F2 C9 C8 117.3(5)
F2 C9 C10 118.9(6)
C8 C9 C10 123.8(5)
C9 C10 C11 119.5(5)
C9 C10 H10 120.3
C11 C10 H10 120.3
C10 C11 C6 118.7(5)
C10 C11 Ir1 127.5(4)
C6 C11 Ir1 113.8(3)
C13 C12 C17 119.1(4)
C13 C12 Ir1 126.8(4)
C17 C12 Ir1 114.1(3)
C14 C13 C12 119.1(5)
C14 C13 H13 120.5
C12 C13 H13 120.5
F3 C14 C13 118.8(5)
F3 C14 C15 117.6(5)
C13 C14 C15 123.6(5)
C16 C15 C14 116.8(5)
C16 C15 H15 121.6
C14 C15 H15 121.6
F4 C16 C15 116.5(5)
F4 C16 C17 120.4(5)
C15 C16 C17 123.1(5)
C16 C17 C12 118.3(5)
C16 C17 C18 126.1(5)
C12 C17 C18 115.6(4)
N2 C18 C19 119.2(5)
N2 C18 C17 113.6(4)
C19 C18 C17 127.2(5)
C20 C19 C18 120.2(5)
C20 C19 H19 119.9
C18 C19 H19 119.9
C19 C20 C21 120.1(5)
C19 C20 H20 119.9
C21 C20 H20 119.9
C20 C21 C22 118.1(5)
C20 C21 H21 121.0
C22 C21 H21 121.0
N2 C22 C21 122.2(5)
N2 C22 H22 118.9
C21 C22 H22 118.9
N3 C23 N4 105.2(4)
N3 C23 Ir1 139.7(3)
N4 C23 Ir1 114.9(3)
C25 C24 C29 122.2(5)
C25 C24 N3 130.3(5)
C29 C24 N3 107.4(4)
C26 C25 C24 116.5(5)
C26 C25 H25 121.8
C24 C25 H25 121.8
C25 C26 C27 121.6(5)
C25 C26 H26 119.2
C27 C26 H26 119.2
C28 C27 C26 121.8(5)
C28 C27 H27 119.1
C26 C27 H27 119.1
C27 C28 C29 117.1(5)
C27 C28 H28 121.5
C29 C28 H28 121.5
C24 C29 C28 120.7(5)
C24 C29 N4 104.8(4)
C28 C29 N4 134.5(5)
N5 C30 C31 121.8(4)
N5 C30 N4 113.4(4)
C31 C30 N4 124.7(4)
C32 C31 C30 119.3(5)
C32 C31 H31 120.4
C30 C31 H31 120.4
C31 C32 C33 118.6(4)
C31 C32 C36 120.9(5)
C33 C32 C36 120.5(5)
C34 C33 C32 119.3(5)
C34 C33 H33 120.4
C32 C33 H33 120.4
N5 C34 C33 122.6(5)
N5 C34 H34 118.7
C33 C34 H34 118.7
N3 C35 H35A 109.5
N3 C35 H35B 109.5
H35A C35 H35B 109.5
N3 C35 H35C 109.5
H35A C35 H35C 109.5
H35B C35 H35C 109.5
C32 C36 H36A 109.5
C32 C36 H36B 109.5
H36A C36 H36B 109.5
C32 C36 H36C 109.5
H36A C36 H36C 109.5
H36B C36 H36C 109.5
C48 Ir2 N7 80.28(16)
C48 Ir2 C47 87.01(17)
N7 Ir2 C47 93.78(16)
C48 Ir2 C59 102.29(17)
N7 Ir2 C59 93.16(15)
C47 Ir2 C59 169.23(17)
C48 Ir2 N6 94.23(16)
N7 Ir2 N6 171.95(14)
C47 Ir2 N6 79.98(16)
C59 Ir2 N6 93.77(15)
C48 Ir2 N10 176.19(15)
N7 Ir2 N10 96.08(14)
C47 Ir2 N10 94.38(15)
C59 Ir2 N10 76.69(15)
N6 Ir2 N10 89.51(14)
C37 N6 C41 119.7(4)
C37 N6 Ir2 124.1(3)
C41 N6 Ir2 116.1(3)
C58 N7 C54 119.4(4)
C58 N7 Ir2 124.0(3)
C54 N7 Ir2 116.5(3)
C59 N8 C60 111.1(4)
C59 N8 C71 126.2(4)
C60 N8 C71 122.7(4)
C59 N9 C65 110.7(3)
C59 N9 C66 118.5(3)
C65 N9 C66 130.7(4)
C70 N10 C66 117.8(4)
C70 N10 Ir2 125.6(3)
C66 N10 Ir2 116.5(3)
N6 C37 C38 122.1(4)
N6 C37 H37 118.9
C38 C37 H37 118.9
C39 C38 C37 119.2(5)
C39 C38 H38 120.4
C37 C38 H38 120.4
C38 C39 C40 119.1(4)
C38 C39 H39 120.4
C40 C39 H39 120.4
C39 C40 C41 120.4(5)
C39 C40 H40 119.8
C41 C40 H40 119.8
N6 C41 C40 119.4(4)
N6 C41 C42 114.6(4)
C40 C41 C42 126.0(4)
C43 C42 C47 118.9(4)
C43 C42 C41 125.6(4)
C47 C42 C41 115.5(4)
F5 C43 C44 116.3(4)
F5 C43 C42 120.2(4)
C44 C43 C42 123.4(5)
C43 C44 C45 116.0(5)
C43 C44 H44 122.0
C45 C44 H44 122.0
F6 C45 C44 117.2(4)
F6 C45 C46 118.7(4)
C44 C45 C46 124.1(5)
C45 C46 C47 119.0(5)
C45 C46 H46 120.5
C47 C46 H46 120.5
C46 C47 C42 118.6(4)
C46 C47 Ir2 127.6(3)
C42 C47 Ir2 113.8(3)
C49 C48 C53 118.6(4)
C49 C48 Ir2 127.2(3)
C53 C48 Ir2 114.1(3)
C50 C49 C48 119.2(4)
C50 C49 H49 120.4
C48 C49 H49 120.4
F7 C50 C51 117.3(4)
F7 C50 C49 118.5(4)
C51 C50 C49 124.2(4)
C52 C51 C50 115.9(4)
C52 C51 H51 122.1
C50 C51 H51 122.1
F8 C52 C51 116.2(4)
F8 C52 C53 119.6(4)
C51 C52 C53 124.1(4)
C52 C53 C48 118.0(4)
C52 C53 C54 126.5(4)
C48 C53 C54 115.5(4)
N7 C54 C55 120.3(4)
N7 C54 C53 113.3(4)
C55 C54 C53 126.4(5)
C56 C55 C54 119.9(5)
C56 C55 H55 120.0
C54 C55 H55 120.0
C55 C56 C57 119.3(5)
C55 C56 H56 120.3
C57 C56 H56 120.3
C56 C57 C58 118.8(5)
C56 C57 H57 120.6
C58 C57 H57 120.6
N7 C58 C57 122.1(5)
N7 C58 H58 118.9
C57 C58 H58 118.9
N8 C59 N9 105.9(4)
N8 C59 Ir2 138.7(3)
N9 C59 Ir2 114.9(3)
C61 C60 C65 122.6(4)
C61 C60 N8 130.0(4)
C65 C60 N8 107.3(4)
C62 C61 C60 116.5(4)
C62 C61 H61 121.8
C60 C61 H61 121.8
C61 C62 C63 121.4(4)
C61 C62 H62 119.3
C63 C62 H62 119.3
C64 C63 C62 122.0(4)
C64 C63 H63 119.0
C62 C63 H63 119.0
C63 C64 C65 117.0(4)
C63 C64 H64 121.5
C65 C64 H64 121.5
C64 C65 C60 120.4(4)
C64 C65 N9 134.6(4)
C60 C65 N9 104.9(4)
N10 C66 C67 122.3(4)
N10 C66 N9 113.0(4)
C67 C66 N9 124.6(4)
C66 C67 C68 119.6(4)
C66 C67 H67 120.2
C68 C67 H67 120.2
C67 C68 C69 117.7(4)
C67 C68 C72 120.7(4)
C69 C68 C72 121.6(4)
C70 C69 C68 119.8(4)
C70 C69 H69 120.1
C68 C69 H69 120.1
N10 C70 C69 122.7(4)
N10 C70 H70 118.6
C69 C70 H70 118.6
N8 C71 H71A 109.5
N8 C71 H71B 109.5
H71A C71 H71B 109.5
N8 C71 H71C 109.5
H71A C71 H71C 109.5
H71B C71 H71C 109.5
C68 C72 H72A 109.5
C68 C72 H72B 109.5
H72A C72 H72B 109.5
C68 C72 H72C 109.5
H72A C72 H72C 109.5
H72B C72 H72C 109.5
F11 P1 F13 91.1(3)
F11 P1 F14 179.4(2)
F13 P1 F14 89.5(2)
F11 P1 F12 91.5(3)
F13 P1 F12 90.2(2)
F14 P1 F12 88.7(2)
F11 P1 F10 90.2(2)
F13 P1 F10 178.8(2)
F14 P1 F10 89.28(19)
F12 P1 F10 89.7(2)
F11 P1 F9 90.3(3)
F13 P1 F9 90.7(2)
F14 P1 F9 89.5(2)
F12 P1 F9 178.0(2)
F10 P1 F9 89.3(2)
F16A P2 F17B 149.0(7)
F16A P2 F19B 123.9(7)
F17B P2 F19B 86.5(6)
F16A P2 F18B 83.6(7)
F17B P2 F18B 103.3(8)
F19B P2 F18B 91.3(5)
F16A P2 F15B 81.9(8)
F17B P2 F15B 85.1(7)
F19B P2 F15B 103.9(8)
F18B P2 F15B 163.1(8)
F16A P2 F17A 99.7(6)
F17B P2 F17A 59.5(6)
F19B P2 F17A 127.0(6)
F18B P2 F17A 62.7(5)
F15B P2 F17A 111.4(7)
F16A P2 F18A 84.4(8)
F17B P2 F18A 114.9(7)
F19B P2 F18A 70.0(6)
F15B P2 F18A 158.0(7)
F17A P2 F18A 87.8(4)
F17B P2 F20B 165.3(9)
F19B P2 F20B 88.6(7)
F18B P2 F20B 90.7(6)
F15B P2 F20B 82.6(7)
F17A P2 F20B 133.1(7)
F18A P2 F20B 76.2(7)
F16A P2 F15A 112.7(7)
F17B P2 F15A 53.0(6)
F19B P2 F15A 94.4(5)
F18B P2 F15A 155.0(6)
F17A P2 F15A 94.9(4)
F18A P2 F15A 161.8(8)
F20B P2 F15A 113.7(7)
F16A P2 F20A 86.6(6)
F17B P2 F20A 116.3(7)
F19B P2 F20A 45.6(5)
F18B P2 F20A 114.6(5)
F15B P2 F20A 73.2(7)
F17A P2 F20A 172.6(5)
F18A P2 F20A 88.9(4)
F20B P2 F20A 52.0(6)
F15A P2 F20A 86.2(4)
F16A P2 F16B 51.5(6)
F17B P2 F16B 97.6(6)
F19B P2 F16B 172.3(6)
F18B P2 F16B 94.1(5)
F15B P2 F16B 70.1(7)
F17A P2 F16B 60.6(5)
F18A P2 F16B 113.6(7)
F20B P2 F16B 85.9(6)
F15A P2 F16B 83.0(5)
F20A P2 F16B 126.7(5)
F16A P2 F19A 163.8(8)
F17B P2 F19A 46.1(5)
F18B P2 F19A 85.9(6)
F15B P2 F19A 110.1(7)
F17A P2 F19A 86.3(5)
F18A P2 F19A 80.8(8)
F20B P2 F19A 132.3(7)
F15A P2 F19A 81.5(6)
F20A P2 F19A 86.7(5)
F16B P2 F19A 141.9(6)
Cl2 C73 Cl1 111.9(4)
Cl2 C73 H73A 109.2
Cl1 C73 H73A 109.2
Cl2 C73 H73B 109.2
Cl1 C73 H73B 109.2
H73A C73 H73B 107.9
Cl3 C74 Cl4 111.0(6)
Cl3 C74 H74A 109.4
Cl4 C74 H74A 109.4
Cl3 C74 H74B 109.4
Cl4 C74 H74B 109.4
H74A C74 H74B 108.0
Cl6 C75 Cl5 114.9(5)
Cl6 C75 H75A 108.5
Cl5 C75 H75A 108.5
Cl6 C75 H75B 108.5
Cl5 C75 H75B 108.5
H75A C75 H75B 107.5

loop_
_geom_bond_atom_site_label_1
_geom_bond_atom_site_label_2
_geom_bond_distance
Ir1 C12 2.010(5)
Ir1 C11 2.053(5)
Ir1 N2 2.058(4)
Ir1 N1 2.063(4)
Ir1 C23 2.064(5)
Ir1 N5 2.153(4)
F1 C7 1.360(6)
F2 C9 1.366(6)
F3 C14 1.363(6)
F4 C16 1.358(6)
N1 C1 1.362(6)
N1 C5 1.372(6)
N2 C22 1.354(6)
N2 C18 1.361(6)
N3 C23 1.342(6)
N3 C24 1.403(6)
N3 C35 1.469(6)
N4 C23 1.402(6)
N4 C30 1.410(6)
N4 C29 1.413(6)
N5 C34 1.349(6)
N5 C30 1.354(6)
C1 C2 1.385(7)
C1 H1 0.9500
C2 C3 1.389(8)
C2 H2 0.9500
C3 C4 1.389(8)
C3 H3 0.9500
C4 C5 1.404(7)
C4 H4 0.9500
C5 C6 1.472(7)
C6 C7 1.407(7)
C6 C11 1.423(7)
C7 C8 1.386(8)
C8 C9 1.377(9)
C8 H8 0.9500
C9 C10 1.386(8)
C10 C11 1.402(7)
C10 H10 0.9500
C12 C13 1.404(7)
C12 C17 1.428(7)
C13 C14 1.376(7)
C13 H13 0.9500
C14 C15 1.386(8)
C15 C16 1.381(8)
C15 H15 0.9500
C16 C17 1.395(7)
C17 C18 1.462(7)
C18 C19 1.410(7)
C19 C20 1.372(8)
C19 H19 0.9500
C20 C21 1.386(8)
C20 H20 0.9500
C21 C22 1.388(7)
C21 H21 0.9500
C22 H22 0.9500
C24 C25 1.396(7)
C24 C29 1.399(7)
C25 C26 1.389(8)
C25 H25 0.9500
C26 C27 1.402(8)
C26 H26 0.9500
C27 C28 1.385(7)
C27 H27 0.9500
C28 C29 1.400(7)
C28 H28 0.9500
C30 C31 1.392(6)
C31 C32 1.389(7)
C31 H31 0.9500
C32 C33 1.391(7)
C32 C36 1.510(7)
C33 C34 1.378(7)
C33 H33 0.9500
C34 H34 0.9500
C35 H35A 0.9800
C35 H35B 0.9800
C35 H35C 0.9800
C36 H36A 0.9800
C36 H36B 0.9800
C36 H36C 0.9800
Ir2 C48 2.019(4)
Ir2 N7 2.060(4)
Ir2 C47 2.065(4)
Ir2 C59 2.066(4)
Ir2 N6 2.067(4)
Ir2 N10 2.151(4)
F5 C43 1.362(5)
F6 C45 1.371(5)
F7 C50 1.369(5)
F8 C52 1.365(5)
N6 C37 1.350(6)
N6 C41 1.375(6)
N7 C58 1.351(6)
N7 C54 1.365(6)
N8 C59 1.346(6)
N8 C60 1.407(5)
N8 C71 1.472(6)
N9 C59 1.394(5)
N9 C65 1.415(5)
N9 C66 1.417(5)
N10 C70 1.351(6)
N10 C66 1.356(5)
C37 C38 1.386(6)
C37 H37 0.9500
C38 C39 1.382(7)
C38 H38 0.9500
C39 C40 1.388(7)
C39 H39 0.9500
C40 C41 1.402(6)
C40 H40 0.9500
C41 C42 1.471(6)
C42 C43 1.393(6)
C42 C47 1.422(6)
C43 C44 1.381(7)
C44 C45 1.384(7)
C44 H44 0.9500
C45 C46 1.385(7)
C46 C47 1.404(6)
C46 H46 0.9500
C48 C49 1.404(6)
C48 C53 1.428(6)
C49 C50 1.380(7)
C49 H49 0.9500
C50 C51 1.379(7)
C51 C52 1.375(7)
C51 H51 0.9500
C52 C53 1.396(7)
C53 C54 1.472(6)
C54 C55 1.402(7)
C55 C56 1.383(8)
C55 H55 0.9500
C56 C57 1.389(8)
C56 H56 0.9500
C57 C58 1.391(7)
C57 H57 0.9500
C58 H58 0.9500
C60 C61 1.393(6)
C60 C65 1.405(6)
C61 C62 1.389(7)
C61 H61 0.9500
C62 C63 1.400(7)
C62 H62 0.9500
C63 C64 1.393(6)
C63 H63 0.9500
C64 C65 1.395(6)
C64 H64 0.9500
C66 C67 1.390(6)
C67 C68 1.393(6)
C67 H67 0.9500
C68 C69 1.395(7)
C68 C72 1.505(6)
C69 C70 1.379(6)
C69 H69 0.9500
C70 H70 0.9500
C71 H71A 0.9800
C71 H71B 0.9800
C71 H71C 0.9800
C72 H72A 0.9800
C72 H72B 0.9800
C72 H72C 0.9800
P1 F11 1.582(4)
P1 F13 1.594(4)
P1 F14 1.602(3)
P1 F12 1.606(4)
P1 F10 1.612(4)
P1 F9 1.613(4)
P2 F16A 1.536(7)
P2 F17B 1.550(7)
P2 F19B 1.565(6)
P2 F18B 1.574(7)
P2 F15B 1.582(8)
P2 F17A 1.584(5)
P2 F18A 1.586(7)
P2 F20B 1.586(8)
P2 F15A 1.588(6)
P2 F20A 1.590(6)
P2 F16B 1.612(6)
P2 F19A 1.628(7)
Cl1 C73 1.830(7)
Cl2 C73 1.744(7)
C73 H73A 0.9900
C73 H73B 0.9900
Cl3 C74 1.753(11)
Cl4 C74 1.772(10)
C74 H74A 0.9900
C74 H74B 0.9900
Cl5 C75 1.744(10)
Cl6 C75 1.732(10)
C75 H75A 0.9900
C75 H75B 0.9900

loop_
_geom_torsion_atom_site_label_1
_geom_torsion_atom_site_label_2
_geom_torsion_atom_site_label_3
_geom_torsion_atom_site_label_4
_geom_torsion
C12 Ir1 N1 C1 91.9(4)
C11 Ir1 N1 C1 178.6(4)
C23 Ir1 N1 C1 -9.2(4)
N5 Ir1 N1 C1 -85.6(3)
C12 Ir1 N1 C5 -86.8(3)
C11 Ir1 N1 C5 -0.1(3)
C23 Ir1 N1 C5 172.1(3)
N5 Ir1 N1 C5 95.8(3)
C12 Ir1 N2 C22 175.7(4)
C11 Ir1 N2 C22 88.7(4)
C23 Ir1 N2 C22 -83.8(4)
N5 Ir1 N2 C22 -7.3(4)
C12 Ir1 N2 C18 -2.6(4)
C11 Ir1 N2 C18 -89.6(4)
C23 Ir1 N2 C18 97.9(4)
N5 Ir1 N2 C18 174.4(4)
C11 Ir1 N5 C34 -0.5(4)
N2 Ir1 N5 C34 92.7(4)
N1 Ir1 N5 C34 -80.4(4)
C23 Ir1 N5 C34 -178.9(4)
C11 Ir1 N5 C30 -178.3(3)
N2 Ir1 N5 C30 -85.0(3)
N1 Ir1 N5 C30 101.8(3)
C23 Ir1 N5 C30 3.4(3)
C5 N1 C1 C2 0.1(6)
Ir1 N1 C1 C2 -178.5(3)
N1 C1 C2 C3 -1.1(7)
C1 C2 C3 C4 0.9(7)
C2 C3 C4 C5 0.1(8)
C1 N1 C5 C4 0.9(6)
Ir1 N1 C5 C4 179.7(3)
C1 N1 C5 C6 -178.9(4)
Ir1 N1 C5 C6 -0.2(5)
C3 C4 C5 N1 -1.1(7)
C3 C4 C5 C6 178.8(5)
N1 C5 C6 C7 -179.2(4)
C4 C5 C6 C7 1.0(8)
N1 C5 C6 C11 0.5(6)
C4 C5 C6 C11 -179.4(5)
C11 C6 C7 F1 178.5(4)
C5 C6 C7 F1 -1.9(8)
C11 C6 C7 C8 -2.0(8)
C5 C6 C7 C8 177.6(5)
F1 C7 C8 C9 -179.2(5)
C6 C7 C8 C9 1.3(8)
C7 C8 C9 F2 179.8(5)
C7 C8 C9 C10 1.1(9)
F2 C9 C10 C11 178.6(4)
C8 C9 C10 C11 -2.8(8)
C9 C10 C11 C6 1.9(7)
C9 C10 C11 Ir1 -176.7(4)
C7 C6 C11 C10 0.3(7)
C5 C6 C11 C10 -179.3(4)
C7 C6 C11 Ir1 179.1(4)
C5 C6 C11 Ir1 -0.5(5)
C12 Ir1 C11 C10 -86.0(4)
N2 Ir1 C11 C10 -5.8(4)
N1 Ir1 C11 C10 179.0(4)
N5 Ir1 C11 C10 90.5(4)
C12 Ir1 C11 C6 95.3(4)
N2 Ir1 C11 C6 175.6(3)
N1 Ir1 C11 C6 0.3(3)
N5 Ir1 C11 C6 -88.1(3)
C11 Ir1 C12 C13 -85.1(5)
N2 Ir1 C12 C13 -178.2(5)
N1 Ir1 C12 C13 -5.3(5)
C23 Ir1 C12 C13 93.7(5)
C11 Ir1 C12 C17 94.8(4)
N2 Ir1 C12 C17 1.7(4)
N1 Ir1 C12 C17 174.6(4)
C23 Ir1 C12 C17 -86.3(4)
C17 C12 C13 C14 2.0(8)
Ir1 C12 C13 C14 -178.0(4)
C12 C13 C14 F3 179.0(5)
C12 C13 C14 C15 -3.5(10)
F3 C14 C15 C16 -179.7(6)
C13 C14 C15 C16 2.8(11)
C14 C15 C16 F4 -178.3(6)
C14 C15 C16 C17 -0.6(10)
F4 C16 C17 C12 177.0(5)
C15 C16 C17 C12 -0.7(10)
F4 C16 C17 C18 -2.1(10)
C15 C16 C17 C18 -179.8(6)
C13 C12 C17 C16 0.0(8)
Ir1 C12 C17 C16 180.0(4)
C13 C12 C17 C18 179.1(5)
Ir1 C12 C17 C18 -0.8(6)
C22 N2 C18 C19 2.8(8)
Ir1 N2 C18 C19 -178.8(4)
C22 N2 C18 C17 -175.6(5)
Ir1 N2 C18 C17 2.8(6)
C16 C17 C18 N2 177.8(6)
C12 C17 C18 N2 -1.3(7)
C16 C17 C18 C19 -0.5(10)
C12 C17 C18 C19 -179.6(6)
N2 C18 C19 C20 -3.1(9)
C17 C18 C19 C20 175.1(6)
C18 C19 C20 C21 0.5(10)
C19 C20 C21 C22 2.3(10)
C18 N2 C22 C21 0.0(8)
Ir1 N2 C22 C21 -178.3(4)
C20 C21 C22 N2 -2.6(9)
C24 N3 C23 N4 0.2(5)
C35 N3 C23 N4 -179.9(4)
C24 N3 C23 Ir1 174.8(4)
C35 N3 C23 Ir1 -5.3(8)
C30 N4 C23 N3 -178.7(4)
C29 N4 C23 N3 0.4(5)
C30 N4 C23 Ir1 5.1(5)
C29 N4 C23 Ir1 -175.7(3)
C12 Ir1 C23 N3 -2.2(6)
N2 Ir1 C23 N3 -82.4(5)
N1 Ir1 C23 N3 93.9(5)
N5 Ir1 C23 N3 -178.6(5)
C12 Ir1 C23 N4 172.0(3)
N2 Ir1 C23 N4 91.9(3)
N1 Ir1 C23 N4 -91.9(3)
N5 Ir1 C23 N4 -4.4(3)
C23 N3 C24 C25 178.9(5)
C35 N3 C24 C25 -1.0(8)
C23 N3 C24 C29 -0.8(5)
C35 N3 C24 C29 179.3(4)
C29 C24 C25 C26 -0.9(8)
N3 C24 C25 C26 179.4(5)
C24 C25 C26 C27 -0.6(8)
C25 C26 C27 C28 1.7(9)
C26 C27 C28 C29 -1.2(8)
C25 C24 C29 C28 1.3(7)
N3 C24 C29 C28 -178.9(4)
C25 C24 C29 N4 -178.8(5)
N3 C24 C29 N4 1.0(5)
C27 C28 C29 C24 -0.2(7)
C27 C28 C29 N4 179.9(5)
C23 N4 C29 C24 -0.9(5)
C30 N4 C29 C24 178.1(4)
C23 N4 C29 C28 179.0(5)
C30 N4 C29 C28 -2.0(9)
C34 N5 C30 C31 -0.7(7)
Ir1 N5 C30 C31 177.3(3)
C34 N5 C30 N4 -179.6(4)
Ir1 N5 C30 N4 -1.7(5)
C23 N4 C30 N5 -2.2(6)
C29 N4 C30 N5 178.8(4)
C23 N4 C30 C31 178.9(4)
C29 N4 C30 C31 -0.1(7)
N5 C30 C31 C32 -0.9(7)
N4 C30 C31 C32 178.0(4)
C30 C31 C32 C33 1.6(7)
C30 C31 C32 C36 -178.6(4)
C31 C32 C33 C34 -0.8(7)
C36 C32 C33 C34 179.4(5)
C30 N5 C34 C33 1.5(7)
Ir1 N5 C34 C33 -176.2(4)
C32 C33 C34 N5 -0.8(8)
C48 Ir2 N6 C37 91.3(4)
C47 Ir2 N6 C37 177.5(4)
C59 Ir2 N6 C37 -11.3(4)
N10 Ir2 N6 C37 -87.9(4)
C48 Ir2 N6 C41 -87.0(3)
C47 Ir2 N6 C41 -0.8(3)
C59 Ir2 N6 C41 170.3(3)
N10 Ir2 N6 C41 93.7(3)
C48 Ir2 N7 C58 -178.5(4)
C47 Ir2 N7 C58 95.2(4)
C59 Ir2 N7 C58 -76.5(4)
N10 Ir2 N7 C58 0.4(4)
C48 Ir2 N7 C54 1.3(3)
C47 Ir2 N7 C54 -85.0(3)
C59 Ir2 N7 C54 103.2(3)
N10 Ir2 N7 C54 -179.9(3)
N7 Ir2 N10 C70 85.9(4)
C47 Ir2 N10 C70 -8.3(4)
C59 Ir2 N10 C70 177.8(4)
N6 Ir2 N10 C70 -88.3(4)
N7 Ir2 N10 C66 -90.1(3)
C47 Ir2 N10 C66 175.6(3)
C59 Ir2 N10 C66 1.7(3)
N6 Ir2 N10 C66 95.7(3)
C41 N6 C37 C38 -1.2(7)
Ir2 N6 C37 C38 -179.5(3)
N6 C37 C38 C39 -0.4(7)
C37 C38 C39 C40 0.7(7)
C38 C39 C40 C41 0.6(7)
C37 N6 C41 C40 2.4(6)
Ir2 N6 C41 C40 -179.1(3)
C37 N6 C41 C42 -177.5(4)
Ir2 N6 C41 C42 0.9(5)
C39 C40 C41 N6 -2.1(7)
C39 C40 C41 C42 177.8(4)
N6 C41 C42 C43 179.1(4)
C40 C41 C42 C43 -0.9(7)
N6 C41 C42 C47 -0.5(6)
C40 C41 C42 C47 179.6(4)
C47 C42 C43 F5 178.3(4)
C41 C42 C43 F5 -1.2(7)
C47 C42 C43 C44 -1.4(7)
C41 C42 C43 C44 179.1(4)
F5 C43 C44 C45 -178.8(4)
C42 C43 C44 C45 0.8(7)
C43 C44 C45 F6 178.8(4)
C43 C44 C45 C46 0.4(7)
F6 C45 C46 C47 -179.4(4)
C44 C45 C46 C47 -1.0(7)
C45 C46 C47 C42 0.4(7)
C45 C46 C47 Ir2 -179.1(3)
C43 C42 C47 C46 0.7(6)
C41 C42 C47 C46 -179.7(4)
C43 C42 C47 Ir2 -179.8(3)
C41 C42 C47 Ir2 -0.2(5)
C48 Ir2 C47 C46 -85.1(4)
N7 Ir2 C47 C46 -5.1(4)
C59 Ir2 C47 C46 124.9(9)
N6 Ir2 C47 C46 -180.0(4)
N10 Ir2 C47 C46 91.3(4)
C48 Ir2 C47 C42 95.3(3)
N7 Ir2 C47 C42 175.4(3)
C59 Ir2 C47 C42 -54.6(10)
N6 Ir2 C47 C42 0.5(3)
N10 Ir2 C47 C42 -88.2(3)
N7 Ir2 C48 C49 -179.9(4)
C47 Ir2 C48 C49 -85.5(4)
C59 Ir2 C48 C49 89.0(4)
N6 Ir2 C48 C49 -5.8(4)
N7 Ir2 C48 C53 -3.9(3)
C47 Ir2 C48 C53 90.4(3)
C59 Ir2 C48 C53 -95.0(3)
N6 Ir2 C48 C53 170.2(3)
C53 C48 C49 C50 -1.1(7)
Ir2 C48 C49 C50 174.7(4)
C48 C49 C50 F7 -179.1(4)
C48 C49 C50 C51 -1.0(8)
F7 C50 C51 C52 179.6(4)
C49 C50 C51 C52 1.4(8)
C50 C51 C52 F8 -177.5(4)
C50 C51 C52 C53 0.1(8)
F8 C52 C53 C48 175.5(4)
C51 C52 C53 C48 -2.0(8)
F8 C52 C53 C54 -4.3(8)
C51 C52 C53 C54 178.1(5)
C49 C48 C53 C52 2.5(6)
Ir2 C48 C53 C52 -173.9(4)
C49 C48 C53 C54 -177.7(4)
Ir2 C48 C53 C54 6.0(5)
C58 N7 C54 C55 3.1(7)
Ir2 N7 C54 C55 -176.7(4)
C58 N7 C54 C53 -178.7(4)
Ir2 N7 C54 C53 1.6(5)
C52 C53 C54 N7 174.9(5)
C48 C53 C54 N7 -4.9(6)
C52 C53 C54 C55 -7.0(8)
C48 C53 C54 C55 173.2(5)
N7 C54 C55 C56 -1.0(8)
C53 C54 C55 C56 -179.0(5)
C54 C55 C56 C57 -1.4(8)
C55 C56 C57 C58 1.8(8)
C54 N7 C58 C57 -2.7(7)
Ir2 N7 C58 C57 177.0(4)
C56 C57 C58 N7 0.3(8)
C60 N8 C59 N9 1.6(5)
C71 N8 C59 N9 179.8(4)
C60 N8 C59 Ir2 -169.4(4)
C71 N8 C59 Ir2 8.8(7)
C65 N9 C59 N8 -1.5(5)
C66 N9 C59 N8 -179.5(4)
C65 N9 C59 Ir2 172.0(3)
C66 N9 C59 Ir2 -6.0(5)
C48 Ir2 C59 N8 -11.1(5)
N7 Ir2 C59 N8 -91.8(5)
C47 Ir2 C59 N8 138.2(8)
N6 Ir2 C59 N8 84.1(5)
N10 Ir2 C59 N8 172.7(5)
C48 Ir2 C59 N9 178.5(3)
N7 Ir2 C59 N9 97.8(3)
C47 Ir2 C59 N9 -32.3(11)
N6 Ir2 C59 N9 -86.4(3)
N10 Ir2 C59 N9 2.2(3)
C59 N8 C60 C61 177.5(5)
C71 N8 C60 C61 -0.7(7)
C59 N8 C60 C65 -1.2(5)
C71 N8 C60 C65 -179.4(4)
C65 C60 C61 C62 0.0(7)
N8 C60 C61 C62 -178.5(4)
C60 C61 C62 C63 0.3(7)
C61 C62 C63 C64 -0.6(7)
C62 C63 C64 C65 0.6(7)
C63 C64 C65 C60 -0.2(6)
C63 C64 C65 N9 177.8(4)
C61 C60 C65 C64 -0.1(7)
N8 C60 C65 C64 178.7(4)
C61 C60 C65 N9 -178.6(4)
N8 C60 C65 N9 0.2(4)
C59 N9 C65 C64 -177.4(5)
C66 N9 C65 C64 0.3(8)
C59 N9 C65 C60 0.8(5)
C66 N9 C65 C60 178.5(4)
C70 N10 C66 C67 -3.1(6)
Ir2 N10 C66 C67 173.2(3)
C70 N10 C66 N9 178.4(4)
Ir2 N10 C66 N9 -5.2(5)
C59 N9 C66 N10 7.4(5)
C65 N9 C66 N10 -170.2(4)
C59 N9 C66 C67 -171.0(4)
C65 N9 C66 C67 11.5(7)
N10 C66 C67 C68 2.4(7)
N9 C66 C67 C68 -179.4(4)
C66 C67 C68 C69 0.1(7)
C66 C67 C68 C72 -178.6(5)
C67 C68 C69 C70 -1.7(7)
C72 C68 C69 C70 177.0(5)
C66 N10 C70 C69 1.4(7)
Ir2 N10 C70 C69 -174.5(3)
C68 C69 C70 N10 1.0(7)
